data_7236391
loop_
_publ_author_name
'Li, Mengting'
'Cong, Lina'
'Zhao, Jiao'
'Zheng, Tiantian'
'Tian, Rui'
'Sha, Jingquan'
'Su, Zhongmin'
'Wang, Xinlong'

_publ_section_title
;
 Self-organization towards complex multi-fold meso-helices in the
 structures of Wells--Dawson polyoxometalate-based hybrid materials for
 lithium-ion batteries
;
_journal_issue 7
_journal_name_full 'Journal of Materials Chemistry A'
_journal_page_first 3371
_journal_paper_doi 10.1039/C6TA09852E
_journal_volume 5
_journal_year 2017
_chemical_formula_moiety 'C32 H32 Ag26 N48 O63 P2 W18, 3(O)'
_chemical_formula_sum 'C32 H32 Ag26 N48 O66 P2 W18'
_chemical_formula_weight 8320.71
_space_group_IT_number 2
_space_group_name_Hall '-P 1'
_space_group_name_H-M_alt 'P -1'
_symmetry_cell_setting triclinic
_symmetry_space_group_name_Hall '-P 1'
_symmetry_space_group_name_H-M 'P -1'
_atom_sites_solution_hydrogens geom
_atom_sites_solution_primary direct
_atom_sites_solution_secondary difmap
_audit_creation_method SHELXL-97
_audit_update_record
;
2016-10-10 deposited with the CCDC.
2017-01-03 downloaded from the CCDC.
;
_cell_angle_alpha 85.652(5)
_cell_angle_beta 86.867(5)
_cell_angle_gamma 77.497(5)
_cell_formula_units_Z 2
_cell_length_a 15.025(5)
_cell_length_b 15.036(5)
_cell_length_c 28.658(5)
_cell_measurement_reflns_used 5510
_cell_measurement_temperature 293(2)
_cell_measurement_theta_max 28.7960
_cell_measurement_theta_min 2.1652
_cell_volume 6298(3)
_computing_cell_refinement 'Bruker XSCANS'
_computing_data_collection 'Bruker XSCANS'
_computing_data_reduction 'Bruker SHELXTL'
_computing_molecular_graphics 'Bruker SHELXTL'
_computing_publication_material 'Bruker SHELXTL'
_computing_structure_refinement 'SHELXL-97 (Sheldrick, 1997)'
_computing_structure_solution 'Bruker SHELXTL'
_diffrn_ambient_temperature 293(2)
_diffrn_measured_fraction_theta_full 0.997
_diffrn_measured_fraction_theta_max 0.997
_diffrn_measurement_device_type 'multiwire proportional'
_diffrn_measurement_method 'phi and omega scans'
_diffrn_radiation_monochromator graphite
_diffrn_radiation_source 'fine-focus sealed tube'
_diffrn_radiation_type MoK\a
_diffrn_radiation_wavelength 0.71069
_diffrn_reflns_av_R_equivalents 0.0654
_diffrn_reflns_av_sigmaI/netI 0.1250
_diffrn_reflns_limit_h_max 17
_diffrn_reflns_limit_h_min -12
_diffrn_reflns_limit_k_max 17
_diffrn_reflns_limit_k_min -16
_diffrn_reflns_limit_l_max 34
_diffrn_reflns_limit_l_min -34
_diffrn_reflns_number 36135
_diffrn_reflns_theta_full 25.00
_diffrn_reflns_theta_max 25.00
_diffrn_reflns_theta_min 0.71
_exptl_absorpt_coefficient_mu 20.415
_exptl_absorpt_correction_T_max 0.025
_exptl_absorpt_correction_T_min 0.003
_exptl_absorpt_correction_type multi-scan
_exptl_absorpt_process_details adabs(Sheldrick,1996)
_exptl_crystal_colour brown
_exptl_crystal_density_diffrn 4.388
_exptl_crystal_density_method 'not measured'
_exptl_crystal_description block
_exptl_crystal_F_000 7344.0
_exptl_crystal_size_max 0.3
_exptl_crystal_size_mid 0.25
_exptl_crystal_size_min 0.18
_refine_diff_density_max 3.154
_refine_diff_density_min -3.970
_refine_diff_density_rms 0.539
_refine_ls_extinction_method SHELXL
_refine_ls_goodness_of_fit_ref 0.992
_refine_ls_hydrogen_treatment constr
_refine_ls_matrix_type full
_refine_ls_number_parameters 1723
_refine_ls_number_reflns 22179
_refine_ls_number_restraints 468
_refine_ls_restrained_S_all 0.983
_refine_ls_R_factor_all 0.1069
_refine_ls_R_factor_gt 0.0633
_refine_ls_shift/su_max 0.004
_refine_ls_shift/su_mean 0.000
_refine_ls_structure_factor_coef Fsqd
_refine_ls_weighting_details 'calc w=1/[\s^2^(Fo^2^)+(0.0826P)^2^+0.0000P] where P=(Fo^2^+2Fc^2^)/3'
_refine_ls_weighting_scheme calc
_refine_ls_wR_factor_gt 0.1539
_refine_ls_wR_factor_ref 0.1767
_reflns_number_gt 14433
_reflns_number_total 22179
_reflns_threshold_expression >2\s(I)
_cod_data_source_file c6ta09852e2.cif
_cod_data_source_block 55
_cod_depositor_comments
;
The following automatic conversions were performed:

data item '_symmetry_cell_setting' value 'Triclinic' was changed to
'triclinic' in accordance with the
/home/saulius/struct/COD-crude-data/automatic-downloads/DataCite-retrospective/RSC/depositions/lib/dictionaries/cif_core.dic
dictionary named 'cif_core.dic' version 2.4.2 last updated on
2011-04-26.

Automatic conversion script
Id: cif_fix_values 6909 2019-04-08 15:41:33Z antanas 
;
_cod_original_sg_symbol_H-M P-1
_cod_database_code 7236391

loop_
_symmetry_equiv_pos_as_xyz
'x, y, z'
'-x, -y, -z'

loop_
_atom_site_label
_atom_site_type_symbol
_atom_site_fract_x
_atom_site_fract_y
_atom_site_fract_z
_atom_site_U_iso_or_equiv
_atom_site_adp_type
_atom_site_occupancy
_atom_site_symmetry_multiplicity
_atom_site_calc_flag
_atom_site_refinement_flags
O1 O 0.4933(9) 0.9368(10) 0.6898(5) 0.009(3) Uani 1 1 d U
O2 O 0.4034(9) 0.8159(10) 0.7120(5) 0.009(3) Uani 1 1 d U
O3 O 0.4024(9) 0.9385(10) 0.7659(5) 0.009(3) Uani 1 1 d U
O4 O 0.5459(9) 0.8171(10) 0.7546(5) 0.008(3) Uani 1 1 d U
O5 O 0.5164(9) 1.0665(11) 0.8028(5) 0.012(3) Uani 1 1 d U
O6 O 0.6579(9) 0.9414(11) 0.7917(5) 0.012(3) Uani 1 1 d U
O7 O 0.6067(9) 1.0627(11) 0.7261(5) 0.014(4) Uani 1 1 d .
O10 O 0.5468(10) 0.6351(12) 0.8681(5) 0.019(4) Uani 1 1 d U
O11 O 0.4511(9) 0.6812(11) 0.7887(5) 0.010(3) Uani 1 1 d U
O12 O 0.7535(11) 0.6290(12) 0.7036(5) 0.026(4) Uani 1 1 d .
O13 O 0.6328(9) 0.7816(11) 0.8425(5) 0.015(4) Uani 1 1 d .
O14 O 0.7932(9) 0.8319(10) 0.8272(5) 0.009(3) Uani 1 1 d U
O15 O 0.9090(10) 0.8044(14) 0.7508(6) 0.031(4) Uani 1 1 d U
O17 O 0.7593(10) 1.2288(13) 0.7710(6) 0.027(4) Uani 1 1 d U
O18 O 0.7850(11) 1.0979(14) 0.7136(6) 0.031(5) Uani 1 1 d .
O19 O 0.8107(10) 1.0389(12) 0.6240(5) 0.020(4) Uani 1 1 d .
O21 O 0.7736(9) 0.9306(11) 0.7042(5) 0.014(4) Uani 1 1 d .
O22 O 0.6510(9) 1.1522(11) 0.6515(5) 0.015(3) Uani 1 1 d U
O23 O 0.6053(10) 1.2479(11) 0.7280(5) 0.016(4) Uani 1 1 d .
O24 O 0.5158(11) 1.2498(13) 0.8070(5) 0.024(4) Uani 1 1 d .
O25 O 0.1649(11) 1.1277(13) 0.7477(6) 0.030(4) Uani 1 1 d U
O26 O 0.2455(9) 0.7756(11) 0.7202(5) 0.014(4) Uani 1 1 d .
O27 O 0.3403(9) 0.7718(10) 0.6381(5) 0.010(3) Uani 1 1 d U
O28 O 0.4510(9) 0.8119(10) 0.8447(5) 0.009(3) Uani 1 1 d U
O29 O 0.4767(10) 0.6245(12) 0.6168(5) 0.019(4) Uani 1 1 d .
O30 O 0.3948(10) 0.6485(12) 0.7054(5) 0.022(4) Uani 1 1 d .
O31 O 0.5099(9) 0.8000(11) 0.6247(5) 0.010(3) Uani 1 1 d U
O32 O 0.2380(10) 0.9572(12) 0.7195(5) 0.020(4) Uani 1 1 d .
O33 O 0.3316(10) 0.9527(12) 0.6412(5) 0.020(4) Uani 1 1 d .
O34 O 0.3295(10) 1.0804(12) 0.6963(5) 0.018(4) Uani 1 1 d .
O35 O 0.4446(9) 1.2058(11) 0.7350(5) 0.016(4) Uani 1 1 d .
O36 O 0.4052(9) 1.1590(11) 0.8626(5) 0.014(3) Uani 1 1 d U
O37 O 0.3915(9) 0.9799(11) 0.8620(5) 0.015(4) Uani 1 1 d .
O38 O 0.5789(9) 1.1060(11) 0.8886(5) 0.017(4) Uani 1 1 d .
O39 O 0.7263(10) 0.9795(12) 0.8755(5) 0.018(4) Uani 1 1 d .
O40 O 0.5669(9) 0.9383(11) 0.8812(5) 0.015(4) Uani 1 1 d .
O65 O 0.7334(10) 0.7815(12) 0.7499(5) 0.022(4) Uani 1 1 d .
O66 O 0.3390(11) 1.1214(13) 0.6004(6) 0.031(5) Uani 1 1 d .
O70 O 0.4988(11) 1.2933(13) 0.6541(6) 0.030(5) Uani 1 1 d .
O71 O 0.6642(11) 1.2307(12) 0.8537(5) 0.026(4) Uani 1 1 d U
O73 O 0.3074(9) 0.8056(12) 0.7997(5) 0.016(4) Uani 1 1 d U
O74 O 0.8157(9) 1.1034(11) 0.8416(5) 0.013(3) Uani 1 1 d U
O75 O 0.2787(10) 0.8652(13) 0.8872(5) 0.024(4) Uani 1 1 d .
O79 O 0.7255(9) 0.8147(11) 0.9171(5) 0.017(4) Uani 1 1 d U
O93 O 0.6554(9) 0.8034(11) 0.6702(5) 0.012(3) Uani 1 1 d U
O80 O 0.4446(10) 1.0430(11) 0.9424(5) 0.017(4) Uani 1 1 d U
O81 O 0.7337(10) 1.1276(11) 0.9309(5) 0.019(4) Uani 1 1 d .
O82 O 0.6697(9) 1.1062(11) 0.7968(5) 0.015(4) Uani 1 1 d .
O83 O 0.3269(10) 1.3025(12) 0.8013(5) 0.023(4) Uani 1 1 d U
O84 O 0.4805(10) 1.1198(12) 0.6544(5) 0.020(4) Uani 1 1 d U
O95 O 0.9337(11) 1.1174(13) 0.7646(6) 0.030(4) Uani 1 1 d .
O85 O 0.6491(10) 0.8514(12) 0.5738(5) 0.022(4) Uani 1 1 d .
O86 O 0.1701(10) 0.8873(12) 0.6426(5) 0.019(4) Uani 1 1 d U
O87 O 0.2831(10) 0.6308(12) 0.7872(5) 0.020(4) Uani 1 1 d .
O88 O 0.6331(10) 0.6551(11) 0.7788(5) 0.016(4) Uani 1 1 d U
O89 O 0.5623(9) 0.6755(11) 0.6911(5) 0.016(4) Uani 1 1 d .
O94 O 0.8359(10) 0.9782(11) 0.7807(5) 0.016(4) Uani 1 1 d U
O97 O 0.6528(9) 0.9742(11) 0.6389(5) 0.011(3) Uani 1 1 d .
O98 O 0.3295(9) 1.1226(12) 0.7848(5) 0.017(4) Uani 1 1 d U
O99 O 0.2464(10) 0.9857(12) 0.8106(6) 0.023(4) Uani 1 1 d U
P1 P 0.4627(3) 0.8802(4) 0.73175(18) 0.0070(11) Uiso 1 1 d .
P2 P 0.6106(3) 1.0431(4) 0.77876(19) 0.0100(12) Uiso 1 1 d .
Ag1 Ag 0.31128(13) 0.72754(16) 1.02293(7) 0.0298(5) Uani 1 1 d .
Ag2 Ag 0.96354(12) 0.08010(16) 0.95292(7) 0.0305(5) Uani 1 1 d .
Ag3 Ag 0.16035(13) 0.83628(16) 0.94740(7) 0.0299(5) Uani 1 1 d .
Ag4 Ag 0.68914(13) -0.34802(15) 0.93070(7) 0.0279(5) Uani 1 1 d .
Ag5 Ag 0.46961(14) 0.58410(15) 0.95328(7) 0.0319(5) Uani 1 1 d .
Ag6 Ag 0.74216(14) -0.50706(16) 1.00603(7) 0.0329(5) Uani 1 1 d .
Ag7 Ag 0.61802(13) -0.55935(16) 0.88542(8) 0.0339(5) Uani 1 1 d .
Ag8 Ag 0.81231(14) 0.44714(16) 0.51611(7) 0.0314(5) Uani 1 1 d .
Ag9 Ag 0.82276(15) 0.63468(17) 0.60909(8) 0.0393(6) Uani 1 1 d .
Ag10 Ag 0.23358(13) 0.76344(16) 0.56668(7) 0.0279(5) Uani 1 1 d .
Ag11 Ag 0.40060(14) 0.59458(16) 0.52071(8) 0.0376(6) Uani 1 1 d .
Ag12 Ag 0.61057(13) 0.62673(16) 0.55327(7) 0.0319(5) Uani 1 1 d .
Ag13 Ag 0.80956(12) 0.90105(15) 0.56271(7) 0.0274(5) Uani 1 1 d .
Ag14 Ag 0.02158(14) 0.95560(17) 0.60055(9) 0.0428(7) Uani 1 1 d .
Ag16 Ag 0.90367(14) -0.11027(17) 0.91072(7) 0.0351(6) Uani 1 1 d .
Ag17 Ag 0.96715(14) -0.27151(17) 0.99770(7) 0.0331(5) Uani 1 1 d .
Ag18 Ag 0.96699(16) -0.48102(18) 0.94225(9) 0.0446(6) Uani 1 1 d .
Ag19 Ag 0.91016(14) -0.32273(16) 0.85487(8) 0.0373(6) Uani 1 1 d .
Ag20 Ag 0.98282(13) 0.29556(16) 0.47318(7) 0.0298(5) Uani 1 1 d .
Ag21 Ag 0.51915(14) 1.43161(17) 0.59966(8) 0.0383(6) Uani 1 1 d .
Ag22 Ag 0.71126(14) 0.24394(16) 0.56727(7) 0.0330(5) Uani 1 1 d .
Ag23 Ag 0.89561(13) 0.09518(17) 0.51749(8) 0.0361(6) Uani 1 1 d .
Ag24 Ag 1.00607(15) 0.46704(18) 0.57670(9) 0.0452(6) Uani 1 1 d .
Ag25 Ag 0.8383(5) -0.3692(6) 0.9921(3) 0.090(2) Uani 0.50 1 d P
Ag26 Ag 0.9011(5) 0.5919(5) 0.5181(2) 0.084(2) Uani 0.50 1 d P
W1 W 0.68659(6) 0.87034(7) 0.86512(3) 0.0153(2) Uani 1 1 d .
W2 W 0.66541(6) 0.71380(7) 0.72110(3) 0.0164(2) Uani 1 1 d .
W3 W 0.73063(6) 1.04078(8) 0.66874(3) 0.0192(2) Uani 1 1 d .
W4 W 0.53774(6) 1.19636(8) 0.68577(3) 0.0197(2) Uani 1 1 d .
W5 W 0.45832(6) 0.70794(7) 0.65637(3) 0.0156(2) Uani 1 1 d .
W6 W 0.39844(6) 1.04570(8) 0.64046(3) 0.0182(2) Uani 1 1 d .
W7 W 0.26654(6) 0.86864(8) 0.67384(3) 0.0195(2) Uani 1 1 d .
W8 W 0.54471(6) 0.71766(7) 0.82287(3) 0.0151(2) Uani 1 1 d .
W9 W 0.59068(6) 0.88614(7) 0.62508(3) 0.0156(2) Uani 1 1 d .
W10 W 0.33748(6) 0.70966(7) 0.76001(3) 0.0168(2) Uani 1 1 d .
W11 W 0.80449(6) 0.86736(8) 0.76271(3) 0.0191(2) Uani 1 1 d .
W12 W 0.26791(6) 1.05235(8) 0.75219(4) 0.0196(2) Uani 1 1 d .
W13 W 0.40810(6) 1.20225(7) 0.79833(4) 0.0203(2) Uani 1 1 d .
W14 W 0.33775(6) 0.89389(7) 0.83864(3) 0.0161(2) Uani 1 1 d .
W15 W 0.47766(6) 1.04424(7) 0.88462(3) 0.0171(2) Uani 1 1 d .
W16 W 0.70182(7) 1.10949(8) 0.87720(3) 0.0215(2) Uani 1 1 d .
W17 W 0.82463(7) 1.10510(9) 0.77535(4) 0.0276(3) Uani 1 1 d .
W18 W 0.63335(7) 1.26661(8) 0.78970(4) 0.0258(3) Uani 1 1 d .
N2 N 0.8390(13) -0.0568(15) 0.9734(7) 0.024(5) Uani 1 1 d .
N8 N 0.8239(13) -0.6041(15) 0.9599(7) 0.022(5) Uani 1 1 d U
N6 N 0.7332(14) -0.5073(16) 0.8587(8) 0.029(6) Uani 1 1 d .
N4 N 0.8281(13) -0.4205(15) 0.8505(7) 0.025(5) Uani 1 1 d .
O92 O 0.4906(10) 0.9769(13) 0.6014(5) 0.026(4) Uani 1 1 d .
N7 N 0.8966(11) -0.5904(16) 0.9337(7) 0.023(5) Uani 1 1 d .
N1 N 0.8711(12) 0.0108(14) 0.9886(6) 0.017(4) Uani 1 1 d U
N5 N 0.7606(12) -0.4362(14) 0.8759(6) 0.017(4) Uani 1 1 d U
N12 N 0.8384(13) 0.2696(15) 0.5856(7) 0.021(5) Uani 1 1 d U
N11 N 0.9420(14) 0.3487(17) 0.5906(8) 0.035(6) Uani 1 1 d .
N10 N 0.8703(13) 0.3410(15) 0.5660(7) 0.021(5) Uani 1 1 d U
C1 C 0.7674(16) -0.0696(19) 1.0015(8) 0.026(6) Uani 1 1 d U
H1 H 0.7336 -0.1144 1.0006 0.031 Uiso 1 1 calc R
N13 N 1.0687(13) -0.3236(17) 0.9447(6) 0.025(6) Uani 1 1 d .
N14 N 1.0752(15) -0.4045(17) 0.9296(7) 0.030(5) Uani 1 1 d U
N9 N 0.7971(13) -0.6751(15) 0.9449(7) 0.023(5) Uani 1 1 d U
N15 N 1.1408(12) -0.2902(16) 0.9301(7) 0.023(5) Uani 1 1 d .
N19 N 1.0567(12) 0.1886(15) 0.5196(7) 0.021(5) Uani 1 1 d U
N16 N 0.9939(13) -0.1598(15) 0.8561(7) 0.023(5) Uani 1 1 d .
N20 N 1.0206(14) 0.1194(17) 0.5356(7) 0.031(5) Uani 1 1 d U
N17 N 1.0078(13) -0.2413(16) 0.8404(7) 0.026(5) Uani 1 1 d U
N21 N 1.0718(15) 0.0642(16) 0.5649(7) 0.029(6) Uani 1 1 d .
N23 N 0.4528(14) 0.7054(16) 0.4944(7) 0.030(6) Uani 1 1 d .
N18 N 1.0480(14) -0.1105(18) 0.8309(8) 0.038(6) Uani 1 1 d .
N22 N 0.5301(13) 0.7196(18) 0.5052(7) 0.032(6) Uani 1 1 d .
N24 N 0.4161(13) 0.7632(15) 0.4597(7) 0.025(5) Uani 1 1 d U
N25 N 0.7529(14) 0.5247(16) 0.6213(7) 0.025(5) Uani 1 1 d U
N29 N 0.4905(14) 0.7049(17) 0.9721(8) 0.032(6) Uani 1 1 d U
N3 N 0.8207(13) 0.0439(17) 1.0230(7) 0.027(6) Uani 1 1 d .
N26 N 0.6822(14) 0.5202(17) 0.5981(9) 0.037(6) Uani 1 1 d .
C3 C 1.1479(16) -0.4230(18) 0.9029(8) 0.022(6) Uani 1 1 d U
H3 H 1.1677 -0.4758 0.8869 0.027 Uiso 1 1 calc R
C5 C 0.9141(15) -0.6501(18) 0.9012(8) 0.021(6) Uani 1 1 d U
H5 H 0.9598 -0.6551 0.8777 0.025 Uiso 1 1 calc R
N28 N 0.4252(13) 0.7677(16) 0.9942(7) 0.028(5) Uani 1 1 d U
N30 N 0.5667(13) 0.7404(16) 0.9636(7) 0.024(5) Uani 1 1 d U
C7 C 0.9595(17) 0.280(2) 0.6245(9) 0.029(6) Uani 1 1 d U
H7 H 1.0052 0.2689 0.6462 0.035 Uiso 1 1 calc R
C2 C 0.7563(15) -0.0044(19) 1.0302(9) 0.024(6) Uani 1 1 d U
H2 H 0.7093 0.0068 1.0529 0.029 Uiso 1 1 calc R
N31 N 0.9047(13) 0.8125(15) 0.6050(7) 0.021(5) Uani 1 1 d U
C9 C 1.1423(18) 0.103(3) 0.5697(10) 0.042(9) Uani 1 1 d .
H9 H 1.1902 0.0787 0.5893 0.050 Uiso 1 1 calc R
C11 C 1.0978(15) -0.1609(18) 0.7994(8) 0.020(6) Uani 1 1 d U
H11 H 1.1412 -0.1441 0.7782 0.024 Uiso 1 1 calc R
C13 C 0.4611(15) 0.8436(18) 0.9966(8) 0.019(5) Uani 1 1 d U
H13 H 0.4315 0.8985 1.0086 0.022 Uiso 1 1 calc R
C12 C 1.0711(16) -0.247(2) 0.8046(10) 0.035(8) Uani 1 1 d .
H12 H 1.0929 -0.2971 0.7869 0.042 Uiso 1 1 calc R
N27 N 0.6489(13) 0.4492(16) 0.6180(7) 0.026(5) Uani 1 1 d U
N32 N 0.8967(13) 0.7337(16) 0.6280(7) 0.027(5) Uani 1 1 d .
N33 N 0.9756(12) 0.8391(15) 0.6242(7) 0.019(5) Uani 1 1 d U
C15 C 0.9563(18) 0.711(2) 0.6610(10) 0.038(8) Uani 1 1 d .
H15 H 0.9631 0.6601 0.6821 0.045 Uiso 1 1 calc R
C14 C 0.5502(14) 0.8233(17) 0.9777(7) 0.017(5) Uani 1 1 d U
H14 H 0.5909 0.8622 0.9756 0.020 Uiso 1 1 calc R
C17 C 0.7664(17) 0.4570(19) 0.6532(9) 0.026(6) Uani 1 1 d .
H17 H 0.8140 0.4429 0.6738 0.032 Uiso 1 1 calc R
C8 C 0.8920(18) 0.228(2) 0.6194(9) 0.032(7) Uani 1 1 d .
H8 H 0.8865 0.1749 0.6368 0.039 Uiso 1 1 calc R
C21 C 0.7811(16) -0.533(2) 0.8197(8) 0.027(7) Uani 1 1 d .
H21 H 0.7753 -0.5790 0.8006 0.032 Uiso 1 1 calc R
C18 C 0.6967(16) 0.410(2) 0.6511(9) 0.030(7) Uani 1 1 d .
H18 H 0.6876 0.3592 0.6702 0.036 Uiso 1 1 calc R
C19 C 0.5440(16) 0.7922(19) 0.4794(8) 0.025(6) Uani 1 1 d U
H19 H 0.5931 0.8202 0.4811 0.030 Uiso 1 1 calc R
C6 C 0.8495(16) -0.704(2) 0.9097(9) 0.029(6) Uani 1 1 d U
H6 H 0.8449 -0.7530 0.8926 0.034 Uiso 1 1 calc R
C10 C 1.1363(16) 0.178(2) 0.5442(10) 0.033(7) Uani 1 1 d .
H10 H 1.1768 0.2172 0.5425 0.039 Uiso 1 1 calc R
N34 N 1.0601(14) 0.1473(17) 0.9218(8) 0.033(6) Uani 1 1 d U
N38 N 0.2768(13) 0.8763(16) 0.5329(7) 0.025(5) Uani 1 1 d .
N36 N 1.0922(14) 0.2126(16) 0.9383(7) 0.029(5) Uani 1 1 d U
C25 C 0.3494(15) 0.9125(18) 0.5382(8) 0.020(5) Uani 1 1 d U
H25 H 0.3957 0.8904 0.5589 0.025 Uiso 1 1 calc R
N35 N 1.1007(16) 0.127(2) 0.8784(10) 0.051(8) Uani 1 1 d .
C16 C 1.0056(17) 0.776(2) 0.6583(9) 0.030(6) Uani 1 1 d U
H16 H 1.0536 0.7770 0.6773 0.036 Uiso 1 1 calc R
C23 C 1.1508(17) 0.241(2) 0.9070(9) 0.036(7) Uani 1 1 d U
H23 H 1.1803 0.2888 0.9096 0.044 Uiso 1 1 calc R
C22 C 0.8441(19) -0.473(2) 0.8145(10) 0.044(9) Uani 1 1 d .
H22 H 0.8879 -0.4716 0.7904 0.053 Uiso 1 1 calc R
N40 N 1.0926(12) 0.5536(15) 0.6000(7) 0.021(5) Uani 1 1 d .
N37 N 0.2663(14) 0.9978(16) 0.4855(6) 0.023(5) Uani 1 1 d .
N39 N 0.2304(13) 0.9247(16) 0.5006(7) 0.024(5) Uani 1 1 d .
C26 C 0.3432(14) 0.9876(18) 0.5077(8) 0.018(5) Uani 1 1 d U
H26 H 0.3853 1.0248 0.5033 0.021 Uiso 1 1 calc R
C27 C 1.1542(16) 0.533(2) 0.6355(9) 0.026(6) Uani 1 1 d U
H27 H 1.1586 0.4849 0.6583 0.031 Uiso 1 1 calc R
C20 C 0.4740(18) 0.819(2) 0.4498(9) 0.032(7) Uani 1 1 d .
H20 H 0.4676 0.8671 0.4270 0.038 Uiso 1 1 calc R
C4 C 1.1904(15) -0.3520(18) 0.9021(10) 0.029(7) Uani 1 1 d .
H4 H 1.2440 -0.3470 0.8853 0.034 Uiso 1 1 calc R
C24 C 1.159(2) 0.186(2) 0.8700(11) 0.051(9) Uani 1 1 d U
H24 H 1.1976 0.1887 0.8437 0.061 Uiso 1 1 calc R
N43 N 0.3919(12) 1.4198(15) 0.5766(6) 0.018(4) Uani 1 1 d U
N42 N 1.1085(13) 0.6239(14) 0.5765(7) 0.020(5) Uani 1 1 d .
N41 N 1.1782(13) 0.6525(16) 0.5951(7) 0.025(5) Uani 1 1 d U
C29 C 0.3371(16) 1.362(2) 0.5880(9) 0.027(6) Uani 1 1 d U
H29 H 0.3474 1.3128 0.6101 0.032 Uiso 1 1 calc R
C28 C 1.2063(18) 0.596(2) 0.6305(10) 0.037(7) Uani 1 1 d U
H28 H 1.2543 0.5979 0.6492 0.045 Uiso 1 1 calc R
N45 N 0.3504(13) 1.4793(15) 0.5447(7) 0.021(5) Uani 1 1 d U
N44 N 0.2713(12) 1.4643(15) 0.5333(7) 0.020(5) Uani 1 1 d U
N46 N 0.4994(13) -0.5995(16) 0.9137(7) 0.027(5) Uani 1 1 d U
C32 C 0.4656(18) -0.672(2) 0.9100(10) 0.038(7) Uani 1 1 d U
H32 H 0.4921 -0.7257 0.8956 0.046 Uiso 1 1 calc R
C30 C 0.2613(19) 1.390(2) 0.5603(9) 0.033(7) Uani 1 1 d .
H30 H 0.2120 1.3617 0.5605 0.040 Uiso 1 1 calc R
N48 N 0.4406(14) -0.5365(16) 0.9395(7) 0.027(5) Uani 1 1 d U
C31 C 0.3743(16) -0.648(2) 0.9345(8) 0.027(6) Uani 1 1 d U
H31 H 0.3321 -0.6857 0.9388 0.032 Uiso 1 1 calc R
N47 N 0.3637(14) -0.5683(16) 0.9485(8) 0.033(6) Uani 1 1 d .
Ag15 Ag 1.07346(16) 0.01506(19) 0.84846(9) 0.0481(7) Uani 1 1 d .
Ag27 Ag 0.5495(4) 0.5305(3) 0.7561(2) 0.164(2) Uani 1 1 d .
O69 O 0.6222(10) 1.3827(12) 0.7896(6) 0.022(4) Uani 1 1 d U
O2W O 1.033(2) 1.047(3) 0.6846(11) 0.146(18) Uani 1 1 d .
O1W O 0.453(4) 0.455(3) 0.7053(16) 0.22(3) Uani 1 1 d .
O3W O 0.016(4) 1.296(4) 0.768(2) 0.24(3) Uani 1 1 d U
O4W O 1.175(9) 0.263(10) 0.654(5) 0.58(8) Uiso 1 1 d .

loop_
_atom_site_aniso_label
_atom_site_aniso_U_11
_atom_site_aniso_U_22
_atom_site_aniso_U_33
_atom_site_aniso_U_23
_atom_site_aniso_U_13
_atom_site_aniso_U_12
O1 0.009(3) 0.009(3) 0.009(3) -0.0007(10) -0.0006(10) -0.0020(12)
O2 0.009(3) 0.009(3) 0.009(3) -0.0004(10) -0.0006(10) -0.0022(12)
O3 0.009(3) 0.009(3) 0.009(3) -0.0005(10) -0.0001(10) -0.0021(12)
O4 0.008(3) 0.008(3) 0.008(3) -0.0008(10) -0.0007(10) -0.0020(12)
O5 0.009(6) 0.014(7) 0.015(6) 0.004(6) -0.003(5) -0.007(5)
O6 0.014(6) 0.014(7) 0.009(6) -0.005(6) -0.004(5) -0.004(5)
O7 0.012(8) 0.019(11) 0.012(8) 0.001(7) 0.006(6) -0.007(7)
O10 0.030(7) 0.013(8) 0.017(7) -0.004(6) -0.006(6) -0.008(6)
O11 0.018(6) 0.007(7) 0.007(6) -0.001(5) 0.000(5) -0.007(5)
O12 0.036(10) 0.020(12) 0.020(9) -0.015(8) -0.003(7) 0.002(8)
O13 0.018(8) 0.010(10) 0.015(8) -0.003(7) -0.008(6) 0.004(7)
O14 0.009(3) 0.009(3) 0.009(3) -0.0004(10) -0.0004(10) -0.0020(12)
O15 0.019(7) 0.043(9) 0.032(8) -0.014(7) 0.008(6) -0.007(6)
O17 0.021(7) 0.025(8) 0.037(8) 0.016(7) 0.006(6) -0.012(6)
O18 0.036(10) 0.041(14) 0.025(10) 0.004(9) 0.003(8) -0.030(9)
O19 0.027(9) 0.026(12) 0.010(8) -0.003(7) 0.006(6) -0.013(8)
O21 0.007(7) 0.023(11) 0.013(8) 0.002(7) -0.003(6) -0.006(7)
O22 0.015(4) 0.016(4) 0.016(4) -0.0009(10) -0.0007(10) -0.0037(12)
O23 0.024(9) 0.010(10) 0.016(8) 0.001(7) -0.001(6) -0.010(7)
O24 0.034(10) 0.029(12) 0.019(9) -0.006(8) 0.001(7) -0.028(8)
O25 0.021(7) 0.032(9) 0.032(8) 0.007(7) -0.003(6) 0.005(6)
O26 0.020(8) 0.011(10) 0.016(8) 0.000(7) -0.004(6) -0.010(7)
O27 0.010(3) 0.010(3) 0.010(3) -0.0009(10) -0.0003(10) -0.0024(12)
O28 0.009(3) 0.009(3) 0.009(3) -0.0003(10) 0.0000(10) -0.0016(12)
O29 0.019(8) 0.021(11) 0.024(9) -0.013(8) 0.013(7) -0.018(7)
O30 0.025(9) 0.014(11) 0.026(10) 0.008(8) -0.008(7) -0.008(7)
O31 0.010(3) 0.010(3) 0.010(3) -0.0006(10) -0.0006(10) -0.0029(12)
O32 0.025(9) 0.019(11) 0.016(9) -0.001(8) 0.004(7) -0.005(7)
O33 0.021(9) 0.019(11) 0.018(9) 0.007(8) -0.001(7) -0.002(7)
O34 0.018(8) 0.021(11) 0.021(9) 0.002(8) -0.003(6) -0.016(7)
O35 0.018(8) 0.005(10) 0.024(9) -0.002(7) -0.005(6) 0.002(7)
O36 0.014(6) 0.014(8) 0.018(7) -0.008(6) 0.002(5) -0.010(5)
O37 0.014(8) 0.014(10) 0.014(8) -0.006(7) 0.003(6) 0.002(7)
O38 0.011(8) 0.007(10) 0.033(10) -0.009(8) 0.008(6) -0.002(6)
O39 0.019(8) 0.018(11) 0.019(9) -0.001(7) -0.001(6) -0.009(7)
O40 0.011(8) 0.018(11) 0.020(9) -0.003(7) 0.006(6) -0.011(7)
O65 0.017(8) 0.019(11) 0.021(9) 0.010(8) 0.007(7) 0.014(7)
O66 0.026(10) 0.023(12) 0.046(12) 0.017(9) -0.013(8) -0.014(8)
O70 0.028(10) 0.029(13) 0.036(11) 0.005(9) -0.015(8) -0.018(8)
O71 0.034(7) 0.018(8) 0.020(7) -0.004(6) 0.009(6) 0.006(6)
O73 0.018(6) 0.022(8) 0.013(6) 0.000(6) -0.008(5) -0.013(6)
O74 0.009(6) 0.028(8) 0.004(6) 0.005(6) -0.002(5) -0.005(6)
O75 0.022(9) 0.032(12) 0.023(9) -0.003(8) 0.005(7) -0.019(8)
O79 0.017(4) 0.017(4) 0.017(4) -0.0011(10) -0.0011(10) -0.0039(12)
O93 0.015(6) 0.014(7) 0.008(6) -0.004(6) -0.004(5) -0.004(5)
O80 0.026(7) 0.011(8) 0.016(7) -0.004(6) 0.002(5) -0.012(6)
O81 0.023(9) 0.013(10) 0.022(9) 0.004(8) -0.001(7) -0.006(7)
O82 0.011(8) 0.002(9) 0.032(9) -0.004(7) -0.001(6) -0.001(6)
O83 0.023(4) 0.023(4) 0.024(4) -0.0015(10) -0.0011(10) -0.0054(13)
O84 0.020(7) 0.018(8) 0.022(7) 0.004(6) 0.006(6) -0.009(6)
O95 0.028(10) 0.025(12) 0.038(11) -0.012(9) -0.007(8) -0.007(8)
O85 0.027(9) 0.032(12) 0.015(8) -0.016(8) 0.012(7) -0.021(8)
O86 0.019(4) 0.019(4) 0.019(4) -0.0012(10) -0.0012(10) -0.0042(13)
O87 0.016(8) 0.030(12) 0.013(8) 0.002(8) 0.008(6) -0.008(7)
O88 0.017(6) 0.010(7) 0.019(7) 0.001(6) -0.003(5) 0.000(6)
O89 0.017(8) 0.018(11) 0.016(8) 0.000(7) 0.007(6) -0.011(7)
O94 0.021(7) 0.017(8) 0.016(7) -0.004(6) 0.003(5) -0.017(6)
O97 0.018(8) 0.010(10) 0.008(7) -0.002(7) 0.001(6) -0.008(7)
O98 0.011(6) 0.018(8) 0.021(7) -0.011(6) 0.005(5) 0.003(6)
O99 0.014(6) 0.020(8) 0.034(7) 0.002(6) 0.006(6) -0.005(6)
Ag1 0.0305(11) 0.0254(14) 0.0395(12) -0.0087(10) 0.0069(9) -0.0185(9)
Ag2 0.0255(10) 0.0384(15) 0.0321(12) -0.0025(10) 0.0106(8) -0.0193(10)
Ag3 0.0367(11) 0.0320(14) 0.0289(11) -0.0097(10) 0.0087(9) -0.0244(10)
Ag4 0.0362(11) 0.0205(13) 0.0274(11) -0.0010(9) 0.0019(8) -0.0078(9)
Ag5 0.0414(12) 0.0193(13) 0.0415(13) -0.0115(10) 0.0051(9) -0.0194(10)
Ag6 0.0368(12) 0.0239(14) 0.0377(12) -0.0036(10) 0.0040(9) -0.0067(10)
Ag7 0.0292(11) 0.0329(15) 0.0447(13) -0.0066(11) 0.0068(9) -0.0186(10)
Ag8 0.0380(12) 0.0269(14) 0.0281(11) 0.0087(10) -0.0096(9) -0.0057(10)
Ag9 0.0425(13) 0.0328(16) 0.0515(14) -0.0050(12) -0.0011(10) -0.0270(11)
Ag10 0.0358(11) 0.0288(14) 0.0248(11) 0.0022(9) -0.0059(8) -0.0194(9)
Ag11 0.0407(13) 0.0260(15) 0.0505(14) 0.0189(11) -0.0074(10) -0.0225(10)
Ag12 0.0341(11) 0.0335(15) 0.0276(11) 0.0105(10) -0.0021(9) -0.0101(10)
Ag13 0.0227(10) 0.0278(14) 0.0310(11) 0.0069(10) -0.0053(8) -0.0055(9)
Ag14 0.0343(12) 0.0343(16) 0.0643(16) 0.0264(12) -0.0219(11) -0.0222(11)
Ag16 0.0320(11) 0.0429(16) 0.0336(12) -0.0173(11) 0.0132(9) -0.0133(10)
Ag17 0.0351(12) 0.0395(16) 0.0293(11) -0.0140(10) 0.0098(9) -0.0170(10)
Ag18 0.0467(14) 0.0386(17) 0.0584(16) -0.0057(13) -0.0002(11) -0.0307(12)
Ag19 0.0301(11) 0.0258(14) 0.0592(15) 0.0000(11) -0.0059(10) -0.0128(10)
Ag20 0.0343(11) 0.0263(14) 0.0291(11) 0.0087(10) -0.0085(8) -0.0091(9)
Ag21 0.0322(12) 0.0326(15) 0.0556(15) 0.0159(12) -0.0159(10) -0.0217(10)
Ag22 0.0353(12) 0.0291(15) 0.0392(13) -0.0009(10) -0.0093(9) -0.0156(10)
Ag23 0.0252(11) 0.0353(15) 0.0537(14) 0.0057(11) -0.0207(9) -0.0173(10)
Ag24 0.0390(13) 0.0302(16) 0.0722(17) 0.0054(13) -0.0102(11) -0.0211(11)
Ag25 0.094(5) 0.083(6) 0.104(5) -0.021(5) -0.011(4) -0.037(4)
Ag26 0.095(5) 0.080(6) 0.089(5) 0.007(4) -0.016(4) -0.049(4)
W1 0.0193(5) 0.0152(6) 0.0127(5) 0.0005(4) -0.0018(4) -0.0064(4)
W2 0.0165(5) 0.0173(6) 0.0153(5) -0.0045(4) 0.0004(4) -0.0022(4)
W3 0.0221(5) 0.0248(7) 0.0146(5) 0.0007(4) 0.0022(4) -0.0153(4)
W4 0.0250(5) 0.0175(6) 0.0196(5) 0.0078(4) -0.0065(4) -0.0127(4)
W5 0.0176(5) 0.0175(6) 0.0152(5) -0.0054(4) 0.0013(4) -0.0101(4)
W6 0.0198(5) 0.0201(7) 0.0171(5) 0.0056(4) -0.0055(4) -0.0108(4)
W7 0.0175(5) 0.0210(7) 0.0232(5) -0.0003(5) -0.0055(4) -0.0102(4)
W8 0.0196(5) 0.0134(6) 0.0132(5) 0.0013(4) -0.0016(4) -0.0060(4)
W9 0.0180(5) 0.0213(7) 0.0107(5) -0.0004(4) 0.0005(4) -0.0115(4)
W10 0.0200(5) 0.0162(6) 0.0181(5) -0.0030(4) 0.0027(4) -0.0124(4)
W11 0.0150(5) 0.0259(7) 0.0161(5) -0.0020(5) -0.0015(4) -0.0035(4)
W12 0.0158(5) 0.0166(6) 0.0265(6) -0.0040(5) 0.0008(4) -0.0031(4)
W13 0.0218(5) 0.0125(6) 0.0267(6) -0.0034(5) -0.0005(4) -0.0030(4)
W14 0.0187(5) 0.0163(6) 0.0155(5) -0.0045(4) 0.0067(4) -0.0091(4)
W15 0.0210(5) 0.0166(6) 0.0158(5) -0.0057(4) 0.0040(4) -0.0085(4)
W16 0.0270(5) 0.0221(7) 0.0202(5) -0.0041(5) -0.0027(4) -0.0144(5)
W17 0.0249(6) 0.0391(8) 0.0268(6) -0.0092(5) 0.0022(4) -0.0228(5)
W18 0.0361(6) 0.0187(7) 0.0286(6) -0.0007(5) -0.0061(5) -0.0182(5)
N2 0.020(11) 0.022(14) 0.030(12) -0.014(10) 0.001(9) -0.003(9)
N8 0.029(8) 0.012(9) 0.024(8) 0.005(7) 0.005(7) -0.007(7)
N6 0.031(12) 0.013(14) 0.047(15) 0.007(11) -0.017(10) -0.009(10)
N4 0.030(12) 0.017(14) 0.033(13) -0.002(11) -0.007(9) -0.012(10)
O92 0.023(9) 0.029(12) 0.022(9) 0.004(8) -0.002(7) 0.002(8)
N7 0.006(9) 0.037(16) 0.028(12) 0.006(11) -0.002(8) -0.008(9)
N1 0.020(7) 0.019(9) 0.017(8) -0.013(7) 0.003(6) -0.009(7)
N5 0.021(7) 0.013(9) 0.019(8) -0.003(7) -0.001(6) -0.009(7)
N12 0.024(8) 0.017(9) 0.026(8) 0.000(7) -0.003(7) -0.011(7)
N11 0.032(13) 0.029(16) 0.047(15) 0.011(12) -0.022(11) -0.015(11)
N10 0.025(8) 0.021(9) 0.019(8) 0.001(7) 0.000(6) -0.014(7)
C1 0.026(6) 0.026(6) 0.026(6) -0.0017(11) -0.0009(11) -0.0057(16)
N13 0.028(12) 0.048(18) 0.004(10) -0.004(10) 0.004(8) -0.016(11)
N14 0.042(9) 0.024(9) 0.029(9) -0.005(8) -0.001(7) -0.016(7)
N9 0.028(8) 0.014(9) 0.029(8) -0.008(7) 0.002(7) -0.004(7)
N15 0.019(11) 0.034(16) 0.018(11) -0.013(10) 0.004(8) -0.009(10)
N19 0.016(7) 0.026(9) 0.024(8) 0.001(7) 0.004(6) -0.015(7)
N16 0.026(11) 0.008(13) 0.033(13) 0.003(10) -0.001(9) -0.003(9)
N20 0.028(8) 0.037(10) 0.032(9) -0.001(8) -0.015(7) -0.014(7)
N17 0.022(8) 0.021(9) 0.034(9) -0.002(7) -0.009(7) -0.002(7)
N21 0.041(13) 0.018(15) 0.035(13) 0.007(11) -0.012(10) -0.021(11)
N23 0.043(14) 0.019(15) 0.031(13) 0.013(11) -0.008(10) -0.017(11)
N18 0.024(12) 0.046(19) 0.051(15) -0.014(13) 0.018(11) -0.023(11)
N22 0.020(11) 0.048(19) 0.031(13) 0.002(12) 0.002(9) -0.020(11)
N24 0.030(8) 0.017(9) 0.027(8) 0.011(7) -0.001(7) -0.010(7)
N25 0.033(8) 0.023(9) 0.020(8) -0.009(7) -0.005(7) -0.005(7)
N29 0.032(8) 0.028(10) 0.039(9) -0.007(8) 0.004(7) -0.014(7)
N3 0.020(11) 0.051(18) 0.014(11) 0.003(11) -0.009(8) -0.013(11)
N26 0.028(13) 0.023(16) 0.061(17) -0.002(13) 0.004(11) -0.011(11)
C3 0.026(9) 0.015(10) 0.027(9) -0.009(8) -0.009(7) -0.003(7)
C5 0.021(8) 0.019(10) 0.024(9) -0.011(8) 0.005(7) -0.004(7)
N28 0.027(8) 0.030(10) 0.033(9) -0.012(7) 0.001(7) -0.016(7)
N30 0.024(5) 0.024(5) 0.024(5) -0.0017(11) -0.0009(10) -0.0052(14)
C7 0.026(9) 0.030(11) 0.035(10) 0.005(8) -0.006(8) -0.015(8)
C2 0.018(8) 0.030(10) 0.029(9) -0.009(8) 0.003(7) -0.014(8)
N31 0.023(8) 0.017(9) 0.025(8) -0.002(7) -0.003(6) -0.009(7)
C9 0.022(15) 0.07(3) 0.032(17) 0.001(17) -0.002(12) -0.007(15)
C11 0.014(8) 0.021(10) 0.024(9) -0.006(8) 0.004(7) -0.001(7)
C13 0.024(8) 0.015(9) 0.017(9) -0.007(7) 0.006(7) -0.005(7)
C12 0.022(14) 0.04(2) 0.050(18) -0.033(16) 0.015(12) -0.016(13)
N27 0.025(8) 0.020(9) 0.029(8) 0.011(7) 0.001(7) -0.003(7)
N32 0.021(11) 0.025(15) 0.036(13) -0.021(11) 0.004(9) -0.004(10)
N33 0.017(7) 0.021(9) 0.023(8) 0.005(7) -0.008(6) -0.011(7)
C15 0.040(17) 0.05(2) 0.035(16) 0.011(15) 0.002(13) -0.031(15)
C14 0.017(5) 0.017(5) 0.017(5) -0.0012(11) -0.0006(10) -0.0039(15)
C17 0.036(15) 0.014(17) 0.028(15) 0.001(12) -0.007(11) -0.001(12)
C8 0.047(17) 0.015(17) 0.040(17) 0.006(13) -0.020(13) -0.016(13)
C21 0.025(14) 0.04(2) 0.013(13) -0.014(13) 0.006(10) -0.009(12)
C18 0.030(15) 0.027(19) 0.036(16) 0.006(14) 0.013(12) -0.018(13)
C19 0.025(6) 0.025(6) 0.025(6) -0.0016(11) -0.0010(10) -0.0055(16)
C6 0.027(9) 0.031(11) 0.032(10) -0.006(8) -0.006(8) -0.014(8)
C10 0.019(13) 0.029(19) 0.053(19) 0.020(15) -0.021(12) -0.016(12)
N34 0.028(8) 0.032(10) 0.044(9) -0.003(8) 0.012(7) -0.019(7)
N38 0.023(11) 0.027(15) 0.031(12) 0.002(11) -0.007(9) -0.016(10)
N36 0.029(8) 0.025(9) 0.037(9) -0.011(8) 0.003(7) -0.012(7)
C25 0.020(5) 0.020(6) 0.020(6) -0.0015(11) -0.0009(10) -0.0044(15)
N35 0.045(15) 0.042(19) 0.08(2) -0.021(16) 0.020(13) -0.031(13)
C16 0.026(9) 0.029(11) 0.033(10) 0.001(8) -0.008(8) 0.001(8)
C23 0.034(10) 0.043(11) 0.037(10) -0.005(8) 0.009(8) -0.021(8)
C22 0.039(17) 0.07(3) 0.039(18) -0.009(18) 0.002(13) -0.036(17)
N40 0.023(11) 0.012(13) 0.030(12) 0.002(10) 0.002(9) -0.013(9)
N37 0.039(12) 0.028(15) 0.005(10) 0.003(9) -0.002(8) -0.013(10)
N39 0.018(11) 0.027(15) 0.033(13) 0.010(11) -0.008(9) -0.020(10)
C26 0.017(8) 0.019(10) 0.022(9) -0.005(8) 0.000(7) -0.015(7)
C27 0.026(6) 0.026(6) 0.026(6) -0.0015(11) -0.0009(11) -0.0057(16)
C20 0.043(17) 0.024(19) 0.031(16) 0.008(13) 0.008(12) -0.019(13)
C4 0.013(12) 0.015(17) 0.056(19) 0.006(14) 0.002(12) -0.004(11)
C24 0.055(11) 0.051(12) 0.052(12) -0.007(9) 0.013(9) -0.024(9)
N43 0.014(7) 0.022(9) 0.017(8) -0.003(7) -0.013(6) -0.001(6)
N42 0.030(12) 0.010(13) 0.022(11) 0.000(9) 0.001(9) -0.008(9)
N41 0.029(8) 0.021(9) 0.026(8) 0.011(7) -0.009(7) -0.007(7)
C29 0.027(6) 0.027(6) 0.027(6) -0.0016(11) -0.0011(11) -0.0057(16)
C28 0.035(10) 0.041(11) 0.041(10) -0.005(8) -0.012(8) -0.016(8)
N45 0.027(8) 0.015(9) 0.026(8) 0.004(7) -0.001(7) -0.017(7)
N44 0.020(8) 0.019(9) 0.025(8) 0.003(7) -0.007(6) -0.011(7)
N46 0.028(8) 0.023(9) 0.033(9) -0.002(7) -0.002(7) -0.013(7)
C32 0.040(10) 0.039(11) 0.038(10) -0.005(8) -0.002(8) -0.012(8)
C30 0.048(17) 0.022(18) 0.034(16) 0.012(13) -0.017(13) -0.017(13)
N48 0.033(8) 0.020(9) 0.032(9) -0.002(7) 0.006(7) -0.014(7)
C31 0.027(9) 0.028(10) 0.028(9) -0.011(8) 0.005(7) -0.007(8)
N47 0.030(13) 0.015(15) 0.053(15) 0.010(12) -0.010(11) 0.000(10)
Ag15 0.0494(14) 0.0452(18) 0.0603(16) -0.0300(14) 0.0248(12) -0.0313(12)
Ag27 0.187(5) 0.058(3) 0.246(7) 0.005(4) -0.093(5) -0.010(3)
O69 0.024(7) 0.012(8) 0.032(7) 0.001(6) -0.005(6) -0.008(6)
O2W 0.13(3) 0.19(5) 0.09(2) -0.08(3) 0.00(2) 0.04(3)
O1W 0.45(9) 0.08(3) 0.16(4) -0.06(3) 0.03(5) -0.08(4)
O3W 0.24(3) 0.24(3) 0.24(3) -0.019(10) -0.010(10) -0.049(11)

loop_
_atom_type_symbol
_atom_type_description
_atom_type_scat_dispersion_real
_atom_type_scat_dispersion_imag
_atom_type_scat_source
C C 0.0033 0.0016 'International Tables Vol C Tables 4.2.6.8 and 6.1.1.4'
H H 0.0000 0.0000 'International Tables Vol C Tables 4.2.6.8 and 6.1.1.4'
N N 0.0061 0.0033 'International Tables Vol C Tables 4.2.6.8 and 6.1.1.4'
O O 0.0106 0.0060 'International Tables Vol C Tables 4.2.6.8 and 6.1.1.4'
P P 0.1023 0.0942 'International Tables Vol C Tables 4.2.6.8 and 6.1.1.4'
Ag Ag -0.8971 1.1015 'International Tables Vol C Tables 4.2.6.8 and 6.1.1.4'
W W -0.8490 6.8722 'International Tables Vol C Tables 4.2.6.8 and 6.1.1.4'

loop_
_geom_angle_atom_site_label_1
_geom_angle_atom_site_label_2
_geom_angle_atom_site_label_3
_geom_angle
_geom_angle_site_symmetry_1
_geom_angle_site_symmetry_3
P1 O1 W6 126.7(7) . .
P1 O1 W9 128.6(9) . .
W6 O1 W9 90.8(5) . .
P1 O2 W7 124.6(8) . .
P1 O2 W5 124.2(7) . .
W7 O2 W5 92.2(5) . .
P1 O2 W10 123.5(7) . .
W7 O2 W10 90.8(5) . .
W5 O2 W10 91.9(5) . .
P1 O3 W14 128.8(9) . .
P1 O3 W12 129.0(8) . .
W14 O3 W12 89.9(4) . .
P1 O4 W2 129.9(8) . .
P1 O4 W8 126.9(7) . .
W2 O4 W8 90.9(5) . .
P2 O5 W13 129.3(9) . .
P2 O5 W15 127.4(8) . .
W13 O5 W15 90.1(5) . .
P2 O6 W1 128.1(8) . .
P2 O6 W11 125.0(8) . .
W1 O6 W11 91.0(5) . .
P2 O7 W4 127.7(9) . .
P2 O7 W3 128.2(8) . .
W4 O7 W3 90.5(5) . .
W10 O11 W8 150.5(9) . .
W1 O13 W8 162.7(9) . .
W1 O14 W11 123.9(7) . .
W17 O17 W18 123.7(8) . .
W3 O18 W17 152.0(10) . .
W3 O21 W11 149.8(9) . .
W3 O22 W4 122.5(8) . .
W18 O23 W4 150.4(8) . .
W18 O24 W13 153.0(9) . .
W10 O26 W7 122.8(7) . .
W5 O27 W7 122.4(7) . .
W14 O28 W8 152.0(8) . .
W5 O30 W10 122.7(9) . .
W5 O31 W9 149.0(8) . .
W7 O32 W12 150.9(8) . .
W6 O33 W7 151.5(9) . .
W12 O34 W6 151.6(10) . .
W13 O35 W4 151.4(8) . .
W13 O36 W15 122.0(8) . .
W14 O37 W15 164.3(9) . .
W16 O38 W15 150.1(9) . .
W1 O39 W16 150.1(8) . .
W15 O40 W1 153.9(9) . .
W2 O65 W11 164.3(9) . .
W4 O70 Ag21 153.3(9) . .
W16 O71 W18 124.2(9) . .
W10 O73 W14 153.0(8) . .
W17 O74 W16 123.1(7) . .
W14 O75 Ag3 166.7(9) . .
W9 O93 W2 153.9(8) . .
W16 O81 Ag1 129.0(8) . 2_677
P2 O82 W18 124.9(8) . .
P2 O82 W17 126.4(8) . .
W18 O82 W17 90.9(5) . .
P2 O82 W16 123.7(8) . .
W18 O82 W16 90.2(5) . .
W17 O82 W16 90.0(5) . .
W4 O84 W6 161.7(9) . .
W7 O86 Ag14 166.1(10) . .
W2 O88 W8 121.9(8) . .
W5 O89 W2 148.6(9) . .
W17 O94 W11 151.7(9) . .
W9 O97 W3 163.0(8) . .
W12 O98 W13 161.5(9) . .
W14 O99 W12 122.4(7) . .
O3 P1 O1 112.1(9) . .
O3 P1 O4 112.8(8) . .
O1 P1 O4 110.4(8) . .
O3 P1 O2 107.1(8) . .
O1 P1 O2 107.0(8) . .
O4 P1 O2 107.1(8) . .
O7 P2 O5 111.8(8) . .
O7 P2 O82 106.6(9) . .
O5 P2 O82 107.9(9) . .
O7 P2 O6 111.3(9) . .
O5 P2 O6 110.6(8) . .
O82 P2 O6 108.3(8) . .
N28 Ag1 N9 174.5(9) . 2_657
N28 Ag1 O81 91.5(7) . 2_677
N9 Ag1 O81 91.3(7) 2_657 2_677
N28 Ag1 Ag3 99.4(6) . .
N9 Ag1 Ag3 85.5(6) 2_657 .
O81 Ag1 Ag3 85.7(3) 2_677 .
N34 Ag2 N1 176.1(8) . .
N15 Ag3 N3 170.3(8) 1_465 2_667
N15 Ag3 O75 101.6(7) 1_465 .
N3 Ag3 O75 85.7(7) 2_667 .
N15 Ag3 Ag1 88.4(6) 1_465 .
N3 Ag3 Ag1 84.7(5) 2_667 .
O75 Ag3 Ag1 93.8(4) . .
N5 Ag4 N30 153.6(7) . 1_545
N5 Ag4 Ag25 98.0(5) . .
N30 Ag4 Ag25 108.4(5) 1_545 .
N5 Ag4 Ag6 90.2(5) . .
N30 Ag4 Ag6 103.0(5) 1_545 .
Ag25 Ag4 Ag6 55.06(17) . .
N29 Ag5 N48 174.8(8) . 1_565
N8 Ag6 N47 165.7(8) . 2_647
N8 Ag6 Ag25 98.8(6) . .
N47 Ag6 Ag25 95.0(7) 2_647 .
N8 Ag6 Ag4 96.9(5) . .
N47 Ag6 Ag4 87.2(6) 2_647 .
Ag25 Ag6 Ag4 58.34(17) . .
N46 Ag7 N6 175.1(9) . .
N10 Ag8 N44 166.3(7) . 2_676
N10 Ag8 Ag26 109.1(6) . .
N44 Ag8 Ag26 84.2(6) 2_676 .
N10 Ag8 Ag20 66.1(5) . .
N44 Ag8 Ag20 116.7(6) 2_676 .
Ag26 Ag8 Ag20 98.51(18) . .
N25 Ag9 N32 155.9(8) . .
N25 Ag9 Ag26 98.2(6) . .
N32 Ag9 Ag26 102.0(6) . .
N38 Ag10 N41 173.5(8) . 1_455
N23 Ag11 N45 177.4(9) . 1_545
N26 Ag12 N22 172.1(9) . .
N31 Ag13 N37 169.2(8) . 2_676
N33 Ag14 N21 170.0(9) 1_455 1_465
N33 Ag14 O86 87.8(6) 1_455 .
N21 Ag14 O86 94.7(7) 1_465 .
N16 Ag16 N2 167.1(8) . .
N16 Ag16 Ag17 101.6(6) . .
N2 Ag16 Ag17 73.3(6) . .
N13 Ag17 N36 159.9(8) . 2_757
N13 Ag17 Ag25 103.9(6) . .
N36 Ag17 Ag25 93.6(6) 2_757 .
N13 Ag17 Ag16 81.0(6) . .
N36 Ag17 Ag16 106.2(6) 2_757 .
Ag25 Ag17 Ag16 99.55(19) . .
N7 Ag18 N14 156.0(8) . .
N7 Ag18 Ag25 100.2(5) . .
N14 Ag18 Ag25 103.5(7) . .
N7 Ag18 Ag19 107.8(5) . .
N14 Ag18 Ag19 70.8(6) . .
Ag25 Ag18 Ag19 84.19(19) . .
N17 Ag19 N4 163.1(8) . .
N17 Ag19 Ag18 112.9(5) . .
N4 Ag19 Ag18 73.1(6) . .
N42 Ag20 N19 165.6(8) 2_766 .
N42 Ag20 Ag26 100.5(6) 2_766 2_766
N19 Ag20 Ag26 93.7(5) . 2_766
N42 Ag20 Ag8 63.5(5) 2_766 .
N19 Ag20 Ag8 119.2(5) . .
Ag26 Ag20 Ag8 90.65(19) 2_766 .
N43 Ag21 N27 175.7(8) . 1_565
N43 Ag21 O70 82.2(6) . .
N27 Ag21 O70 101.9(7) 1_565 .
N24 Ag22 N12 170.3(8) 2_666 .
N39 Ag23 N20 178.3(9) 2_666 .
N40 Ag24 N11 149.1(8) . .
N40 Ag24 Ag26 98.6(6) . .
N11 Ag24 Ag26 108.9(5) . .
N40 Ag24 Ag26 102.5(5) . 2_766
N11 Ag24 Ag26 95.8(7) . 2_766
Ag26 Ag24 Ag26 80.4(3) . 2_766
Ag17 Ag25 Ag18 84.9(2) . .
Ag17 Ag25 Ag6 161.5(3) . .
Ag18 Ag25 Ag6 89.2(2) . .
Ag17 Ag25 Ag4 131.6(3) . .
Ag18 Ag25 Ag4 99.1(2) . .
Ag6 Ag25 Ag4 66.61(17) . .
Ag20 Ag26 Ag24 88.3(2) 2_766 .
Ag20 Ag26 Ag8 167.8(3) 2_766 .
Ag24 Ag26 Ag8 80.2(2) . .
Ag20 Ag26 Ag9 89.4(2) 2_766 .
Ag24 Ag26 Ag9 76.30(19) . .
Ag8 Ag26 Ag9 91.6(2) . .
Ag20 Ag26 Ag24 91.2(2) 2_766 2_766
Ag24 Ag26 Ag24 99.6(3) . 2_766
Ag8 Ag26 Ag24 86.9(2) . 2_766
Ag9 Ag26 Ag24 175.8(3) . 2_766
O79 W1 O13 99.6(7) . .
O79 W1 O14 98.2(6) . .
O13 W1 O14 90.9(6) . .
O79 W1 O39 94.5(7) . .
O13 W1 O39 165.7(6) . .
O14 W1 O39 89.7(6) . .
O79 W1 O40 104.2(7) . .
O13 W1 O40 88.7(6) . .
O14 W1 O40 157.3(6) . .
O39 W1 O40 85.3(6) . .
O79 W1 O6 171.1(6) . .
O13 W1 O6 83.5(6) . .
O14 W1 O6 73.4(5) . .
O39 W1 O6 83.0(6) . .
O40 W1 O6 84.1(6) . .
O12 W2 O65 97.9(7) . .
O12 W2 O93 103.7(7) . .
O65 W2 O93 87.3(6) . .
O12 W2 O88 98.1(7) . .
O65 W2 O88 93.1(7) . .
O93 W2 O88 157.9(6) . .
O12 W2 O89 98.9(7) . .
O65 W2 O89 162.5(6) . .
O93 W2 O89 84.2(6) . .
O88 W2 O89 89.1(6) . .
O12 W2 O4 172.1(7) . .
O65 W2 O4 81.6(6) . .
O93 W2 O4 84.1(5) . .
O88 W2 O4 74.1(6) . .
O89 W2 O4 82.4(6) . .
O19 W3 O21 103.2(7) . .
O19 W3 O22 99.3(7) . .
O21 W3 O22 157.5(6) . .
O19 W3 O18 99.4(7) . .
O21 W3 O18 86.3(7) . .
O22 W3 O18 91.2(8) . .
O19 W3 O97 97.0(7) . .
O21 W3 O97 86.2(6) . .
O22 W3 O97 90.0(6) . .
O18 W3 O97 163.2(6) . .
O19 W3 O7 172.0(7) . .
O21 W3 O7 84.8(6) . .
O22 W3 O7 72.7(6) . .
O18 W3 O7 81.6(6) . .
O97 W3 O7 82.8(5) . .
O70 W4 O84 97.9(8) . .
O70 W4 O35 99.8(8) . .
O84 W4 O35 90.6(6) . .
O70 W4 O23 96.3(7) . .
O84 W4 O23 165.8(7) . .
O35 W4 O23 85.7(6) . .
O70 W4 O22 100.1(8) . .
O84 W4 O22 90.4(6) . .
O35 W4 O22 159.8(6) . .
O23 W4 O22 88.4(6) . .
O70 W4 O7 173.9(7) . .
O84 W4 O7 84.3(6) . .
O35 W4 O7 85.8(6) . .
O23 W4 O7 81.7(6) . .
O22 W4 O7 74.2(6) . .
O29 W5 O89 102.2(7) . .
O29 W5 O31 102.8(7) . .
O89 W5 O31 88.0(6) . .
O29 W5 O27 98.6(7) . .
O89 W5 O27 159.0(7) . .
O31 W5 O27 89.9(6) . .
O29 W5 O30 98.8(7) . .
O89 W5 O30 88.6(6) . .
O31 W5 O30 158.4(7) . .
O27 W5 O30 85.7(6) . .
O29 W5 O2 168.4(6) . .
O89 W5 O2 86.1(6) . .
O31 W5 O2 85.5(6) . .
O27 W5 O2 72.9(5) . .
O30 W5 O2 73.1(6) . .
O66 W6 O33 99.2(7) . .
O66 W6 O34 100.6(8) . .
O33 W6 O34 85.4(7) . .
O66 W6 O92 101.2(8) . .
O33 W6 O92 89.7(7) . .
O34 W6 O92 158.1(7) . .
O66 W6 O84 96.4(8) . .
O33 W6 O84 164.1(6) . .
O34 W6 O84 88.9(6) . .
O92 W6 O84 90.1(7) . .
O66 W6 O1 173.8(7) . .
O33 W6 O1 82.5(6) . .
O34 W6 O1 85.4(6) . .
O92 W6 O1 72.8(6) . .
O84 W6 O1 82.3(6) . .
O86 W7 O32 103.6(7) . .
O86 W7 O33 101.3(7) . .
O32 W7 O33 84.9(7) . .
O86 W7 O26 101.8(7) . .
O32 W7 O26 90.1(7) . .
O33 W7 O26 156.9(6) . .
O86 W7 O27 98.2(7) . .
O32 W7 O27 158.1(6) . .
O33 W7 O27 88.6(6) . .
O26 W7 O27 87.7(6) . .
O86 W7 O2 169.5(7) . .
O32 W7 O2 86.0(6) . .
O33 W7 O2 83.7(6) . .
O26 W7 O2 73.4(5) . .
O27 W7 O2 72.5(5) . .
O10 W8 O28 101.1(7) . .
O10 W8 O88 101.7(7) . .
O28 W8 O88 156.9(6) . .
O10 W8 O13 101.0(7) . .
O28 W8 O13 88.8(6) . .
O88 W8 O13 90.5(6) . .
O10 W8 O11 95.5(7) . .
O28 W8 O11 86.6(6) . .
O88 W8 O11 87.5(6) . .
O13 W8 O11 163.4(6) . .
O10 W8 O4 173.2(6) . .
O28 W8 O4 84.5(5) . .
O88 W8 O4 72.6(6) . .
O13 W8 O4 82.8(5) . .
O11 W8 O4 80.8(5) . .
O85 W9 O97 99.5(7) . .
O85 W9 O93 102.0(7) . .
O97 W9 O93 90.4(6) . .
O85 W9 O92 101.2(7) . .
O97 W9 O92 91.8(7) . .
O93 W9 O92 156.0(6) . .
O85 W9 O31 94.1(7) . .
O97 W9 O31 166.4(6) . .
O93 W9 O31 85.9(6) . .
O92 W9 O31 86.3(7) . .
O85 W9 O1 172.6(6) . .
O97 W9 O1 85.0(5) . .
O93 W9 O1 83.8(5) . .
O92 W9 O1 72.5(6) . .
O31 W9 O1 81.6(5) . .
O87 W10 O73 102.4(7) . .
O87 W10 O11 102.2(7) . .
O73 W10 O11 85.8(6) . .
O87 W10 O26 100.7(7) . .
O73 W10 O26 87.8(6) . .
O11 W10 O26 157.1(6) . .
O87 W10 O30 102.2(7) . .
O73 W10 O30 155.4(7) . .
O11 W10 O30 89.3(6) . .
O26 W10 O30 87.4(6) . .
O87 W10 O2 171.6(6) . .
O73 W10 O2 83.2(6) . .
O11 W10 O2 84.4(5) . .
O26 W10 O2 73.0(5) . .
O30 W10 O2 72.3(6) . .
O15 W11 O21 102.3(7) . .
O15 W11 O14 98.9(7) . .
O21 W11 O14 158.7(6) . .
O15 W11 O65 99.0(8) . .
O21 W11 O65 89.4(6) . .
O14 W11 O65 88.6(6) . .
O15 W11 O94 100.4(8) . .
O21 W11 O94 86.9(7) . .
O14 W11 O94 88.0(6) . .
O65 W11 O94 160.6(6) . .
O15 W11 O6 170.3(7) . .
O21 W11 O6 87.2(5) . .
O14 W11 O6 71.6(5) . .
O65 W11 O6 79.2(6) . .
O94 W11 O6 81.6(6) . .
O25 W12 O34 102.2(7) . .
O25 W12 O98 98.9(8) . .
O34 W12 O98 90.5(7) . .
O25 W12 O32 97.4(8) . .
O34 W12 O32 85.4(7) . .
O98 W12 O32 163.7(6) . .
O25 W12 O99 100.1(7) . .
O34 W12 O99 157.5(7) . .
O98 W12 O99 89.0(7) . .
O32 W12 O99 88.8(7) . .
O25 W12 O3 173.1(7) . .
O34 W12 O3 84.5(6) . .
O98 W12 O3 82.5(6) . .
O32 W12 O3 81.4(6) . .
O99 W12 O3 73.1(5) . .
O83 W13 O35 101.8(7) . .
O83 W13 O36 99.2(7) . .
O35 W13 O36 158.9(6) . .
O83 W13 O98 98.6(7) . .
O35 W13 O98 88.3(7) . .
O36 W13 O98 89.6(6) . .
O83 W13 O24 98.8(8) . .
O35 W13 O24 84.8(6) . .
O36 W13 O24 91.0(6) . .
O98 W13 O24 162.3(7) . .
O83 W13 O5 174.0(6) . .
O35 W13 O5 84.0(6) . .
O36 W13 O5 74.9(6) . .
O98 W13 O5 82.6(6) . .
O24 W13 O5 80.5(7) . .
O75 W14 O37 99.6(7) . .
O75 W14 O28 102.3(7) . .
O37 W14 O28 87.0(6) . .
O75 W14 O99 99.5(7) . .
O37 W14 O99 91.6(7) . .
O28 W14 O99 158.1(6) . .
O75 W14 O73 96.4(7) . .
O37 W14 O73 163.5(6) . .
O28 W14 O73 85.7(6) . .
O99 W14 O73 89.7(7) . .
O75 W14 O3 172.7(6) . .
O37 W14 O3 84.5(6) . .
O28 W14 O3 83.9(5) . .
O99 W14 O3 74.2(6) . .
O73 W14 O3 80.0(6) . .
O80 W15 O40 103.0(7) . .
O80 W15 O36 100.3(7) . .
O40 W15 O36 156.5(6) . .
O80 W15 O37 99.1(7) . .
O40 W15 O37 88.7(6) . .
O36 W15 O37 91.0(6) . .
O80 W15 O38 97.6(7) . .
O40 W15 O38 85.7(6) . .
O36 W15 O38 87.9(6) . .
O37 W15 O38 163.2(6) . .
O80 W15 O5 172.7(7) . .
O40 W15 O5 83.8(6) . .
O36 W15 O5 72.8(6) . .
O37 W15 O5 83.5(5) . .
O38 W15 O5 80.2(6) . .
O81 W16 O38 102.0(7) . .
O81 W16 O71 99.4(8) . .
O38 W16 O71 88.2(7) . .
O81 W16 O39 104.5(7) . .
O38 W16 O39 87.6(7) . .
O71 W16 O39 156.1(7) . .
O81 W16 O74 100.6(6) . .
O38 W16 O74 157.4(6) . .
O71 W16 O74 88.9(7) . .
O39 W16 O74 86.1(7) . .
O81 W16 O82 169.7(7) . .
O38 W16 O82 84.9(6) . .
O71 W16 O82 72.8(6) . .
O39 W16 O82 83.4(6) . .
O74 W16 O82 72.9(5) . .
O95 W17 O94 103.4(8) . .
O95 W17 O74 101.2(7) . .
O94 W17 O74 88.2(7) . .
O95 W17 O17 101.5(8) . .
O94 W17 O17 154.8(6) . .
O74 W17 O17 90.5(7) . .
O95 W17 O18 102.1(7) . .
O94 W17 O18 85.1(7) . .
O74 W17 O18 156.6(6) . .
O17 W17 O18 86.3(8) . .
O95 W17 O82 171.9(7) . .
O94 W17 O82 83.1(6) . .
O74 W17 O82 73.9(5) . .
O17 W17 O82 72.4(6) . .
O18 W17 O82 83.1(6) . .
O69 W18 O24 103.3(8) . .
O69 W18 O23 103.9(7) . .
O24 W18 O23 85.9(6) . .
O69 W18 O17 101.2(7) . .
O24 W18 O17 155.4(8) . .
O23 W18 O17 87.4(7) . .
O69 W18 O71 100.5(8) . .
O24 W18 O71 87.1(7) . .
O23 W18 O71 155.5(7) . .
O17 W18 O71 89.3(7) . .
O69 W18 O82 170.7(6) . .
O24 W18 O82 83.0(7) . .
O23 W18 O82 83.1(6) . .
O17 W18 O82 72.7(6) . .
O71 W18 O82 72.8(7) . .
N1 N2 C1 109(2) . .
N1 N2 Ag16 115.0(14) . .
C1 N2 Ag16 136.2(18) . .
N9 N8 N7 108.4(19) . .
N9 N8 Ag6 124.4(14) . .
N7 N8 Ag6 125.3(17) . .
C21 N6 N5 111(2) . .
C21 N6 Ag7 124.0(18) . .
N5 N6 Ag7 124.4(16) . .
N5 N4 C22 111(2) . .
N5 N4 Ag19 131.0(17) . .
C22 N4 Ag19 117.9(18) . .
W6 O92 W9 123.5(8) . .
C5 N7 N8 109(2) . .
C5 N7 Ag18 126.9(16) . .
N8 N7 Ag18 124.0(17) . .
N3 N1 N2 109.2(18) . .
N3 N1 Ag2 121.8(17) . .
N2 N1 Ag2 126.8(14) . .
N4 N5 N6 107.9(19) . .
N4 N5 Ag4 124.6(17) . .
N6 N5 Ag4 126.8(15) . .
C8 N12 N10 110(2) . .
C8 N12 Ag22 128.3(17) . .
N10 N12 Ag22 121.7(15) . .
N10 N11 C7 110(2) . .
N10 N11 Ag24 120.5(16) . .
C7 N11 Ag24 129.1(17) . .
N12 N10 N11 107.5(19) . .
N12 N10 Ag8 130.8(15) . .
N11 N10 Ag8 120.4(17) . .
C2 C1 N2 104(2) . .
N14 N13 N15 111(2) . .
N14 N13 Ag17 121.2(16) . .
N15 N13 Ag17 127.0(18) . .
C3 N14 N13 108(2) . .
C3 N14 Ag18 128.5(19) . .
N13 N14 Ag18 122.6(16) . .
C6 N9 N8 108(2) . .
C6 N9 Ag1 128.7(19) . 2_657
N8 N9 Ag1 122.9(15) . 2_657
N13 N15 C4 105(2) . .
N13 N15 Ag3 123.5(16) . 1_645
C4 N15 Ag3 131.1(17) . 1_645
N20 N19 C10 105(2) . .
N20 N19 Ag20 120.6(14) . .
C10 N19 Ag20 134.1(17) . .
N17 N16 N18 109(2) . .
N17 N16 Ag16 126.6(16) . .
N18 N16 Ag16 124.2(18) . .
N21 N20 N19 112.5(19) . .
N21 N20 Ag23 121.2(17) . .
N19 N20 Ag23 126.3(16) . .
N16 N17 C12 109(2) . .
N16 N17 Ag19 120.2(15) . .
C12 N17 Ag19 127.6(19) . .
N20 N21 C9 105(2) . .
N20 N21 Ag14 119.2(16) . 1_645
C9 N21 Ag14 135(2) . 1_645
N22 N23 N24 112(2) . .
N22 N23 Ag11 124.0(18) . .
N24 N23 Ag11 123.5(16) . .
C11 N18 N16 110(2) . .
C11 N18 Ag15 123.0(17) . .
N16 N18 Ag15 125.8(17) . .
N23 N22 C19 107(2) . .
N23 N22 Ag12 119.4(18) . .
C19 N22 Ag12 133.2(17) . .
N23 N24 C20 105(2) . .
N23 N24 Ag22 121.3(16) . 2_666
C20 N24 Ag22 133.3(18) . 2_666
N26 N25 C17 108(2) . .
N26 N25 Ag9 122.4(18) . .
C17 N25 Ag9 129.0(18) . .
N30 N29 N28 108(2) . .
N30 N29 Ag5 127.9(17) . .
N28 N29 Ag5 123.6(16) . .
N1 N3 C2 107(2) . .
N1 N3 Ag3 121.1(16) . 2_667
C2 N3 Ag3 132.0(18) . 2_667
N25 N26 N27 107(2) . .
N25 N26 Ag12 125.0(19) . .
N27 N26 Ag12 125.5(16) . .
N14 C3 C4 108(2) . .
N7 C5 C6 105(2) . .
N29 N28 C13 106.5(19) . .
N29 N28 Ag1 118.5(17) . .
C13 N28 Ag1 134.4(17) . .
C14 N30 N29 109(2) . .
C14 N30 Ag4 133.4(16) . 1_565
N29 N30 Ag4 117.6(17) . 1_565
N11 C7 C8 104(2) . .
C1 C2 N3 112(2) . .
N32 N31 N33 106.4(18) . .
N32 N31 Ag13 128.3(15) . .
N33 N31 Ag13 123.0(17) . .
C10 C9 N21 112(3) . .
N18 C11 C12 106(2) . .
N28 C13 C14 107(2) . .
N17 C12 C11 107(2) . .
C18 N27 N26 111(2) . .
C18 N27 Ag21 128.2(18) . 1_545
N26 N27 Ag21 119.7(16) . 1_545
C15 N32 N31 111(2) . .
C15 N32 Ag9 119(2) . .
N31 N32 Ag9 128.7(16) . .
C16 N33 N31 107(2) . .
C16 N33 Ag14 130.2(17) . 1_655
N31 N33 Ag14 123.3(15) . 1_655
N32 C15 C16 106(3) . .
N30 C14 C13 108(2) . .
N25 C17 C18 108(2) . .
N12 C8 C7 108(2) . .
N6 C21 C22 103(2) . .
N27 C18 C17 105(2) . .
N22 C19 C20 108(2) . .
N9 C6 C5 109(3) . .
C9 C10 N19 106(2) . .
N36 N34 N35 110(2) . .
N36 N34 Ag2 127.9(17) . .
N35 N34 Ag2 122.0(18) . .
N39 N38 C25 107(2) . .
N39 N38 Ag10 120.5(15) . .
C25 N38 Ag10 132.3(17) . .
N34 N36 C23 110(2) . .
N34 N36 Ag17 119.7(16) . 2_757
C23 N36 Ag17 129(2) . 2_757
N38 C25 C26 108(2) . .
N34 N35 C24 104(3) . .
N34 N35 Ag15 117.6(17) . .
C24 N35 Ag15 138(2) . .
N33 C16 C15 110(2) . .
N36 C23 C24 106(3) . .
N4 C22 C21 107(2) . .
N42 N40 C27 107(2) . .
N42 N40 Ag24 123.9(16) . .
C27 N40 Ag24 127.4(17) . .
C26 N37 N39 105.7(19) . .
C26 N37 Ag13 136.0(18) . 2_676
N39 N37 Ag13 118.3(15) . 2_676
N38 N39 N37 111.5(18) . .
N38 N39 Ag23 122.9(15) . 2_666
N37 N39 Ag23 124.9(15) . 2_666
N37 C26 C25 108(2) . .
C28 C27 N40 107(2) . .
N24 C20 C19 107(2) . .
N15 C4 C3 107(2) . .
C23 C24 N35 109(3) . .
N45 N43 C29 106.4(18) . .
N45 N43 Ag21 119.8(15) . .
C29 N43 Ag21 133.8(17) . .
N40 N42 N41 110.1(19) . .
N40 N42 Ag20 123.8(15) . 2_766
N41 N42 Ag20 124.3(16) . 2_766
C28 N41 N42 107(2) . .
C28 N41 Ag10 128.1(18) . 1_655
N42 N41 Ag10 124.4(15) . 1_655
N43 C29 C30 107(2) . .
N41 C28 C27 109(2) . .
N43 N45 N44 113.9(19) . .
N43 N45 Ag11 121.7(14) . 1_565
N44 N45 Ag11 124.1(16) . 1_565
N45 N44 C30 104.4(19) . .
N45 N44 Ag8 121.7(16) . 2_676
C30 N44 Ag8 133.9(17) . 2_676
C32 N46 N48 111(2) . .
C32 N46 Ag7 133(2) . .
N48 N46 Ag7 115.8(16) . .
N46 C32 C31 103(3) . .
N44 C30 C29 109(2) . .
N47 N48 N46 107(2) . .
N47 N48 Ag5 130.3(18) . 1_545
N46 N48 Ag5 122.4(15) . 1_545
N47 C31 C32 109(3) . .
C31 N47 N48 110(2) . .
C31 N47 Ag6 130.4(19) . 2_647
N48 N47 Ag6 118.2(19) . 2_647
N35 Ag15 N18 169.1(10) . .
O69 Ag27 O1W 90.1(12) 1_545 .
W18 O69 Ag27 146.7(9) . 1_565

loop_
_geom_bond_atom_site_label_1
_geom_bond_atom_site_label_2
_geom_bond_distance
_geom_bond_site_symmetry_2
O1 P1 1.530(14) .
O1 W6 2.359(14) .
O1 W9 2.365(13) .
O2 P1 1.600(15) .
O2 W7 2.337(13) .
O2 W5 2.351(14) .
O2 W10 2.372(14) .
O3 P1 1.496(15) .
O3 W14 2.363(13) .
O3 W12 2.379(14) .
O4 P1 1.540(14) .
O4 W2 2.321(14) .
O4 W8 2.373(14) .
O5 P2 1.522(14) .
O5 W13 2.318(15) .
O5 W15 2.401(14) .
O6 P2 1.566(16) .
O6 W1 2.306(14) .
O6 W11 2.379(14) .
O7 P2 1.516(15) .
O7 W4 2.308(15) .
O7 W3 2.400(13) .
O10 W8 1.722(16) .
O11 W10 1.886(14) .
O11 W8 1.951(14) .
O12 W2 1.709(16) .
O13 W1 1.873(16) .
O13 W8 1.925(15) .
O14 W1 1.893(13) .
O14 W11 1.894(13) .
O15 W11 1.681(16) .
O17 W17 1.904(18) .
O17 W18 1.913(15) .
O18 W3 1.909(17) .
O18 W17 1.916(17) .
O19 W3 1.706(14) .
O21 W3 1.883(15) .
O21 W11 1.893(14) .
O22 W3 1.885(15) .
O22 W4 1.931(14) .
O23 W18 1.894(15) .
O23 W4 1.928(15) .
O24 W18 1.872(15) .
O24 W13 1.940(15) .
O25 W12 1.714(16) .
O26 W10 1.897(14) .
O26 W7 1.921(15) .
O27 W5 1.905(13) .
O27 W7 1.949(14) .
O28 W14 1.881(13) .
O28 W8 1.886(14) .
O29 W5 1.723(16) .
O30 W5 1.927(15) .
O30 W10 1.941(17) .
O31 W5 1.880(14) .
O31 W9 1.959(15) .
O32 W7 1.904(16) .
O32 W12 1.911(17) .
O33 W6 1.889(17) .
O33 W7 1.919(16) .
O34 W12 1.871(14) .
O34 W6 1.903(15) .
O35 W13 1.868(15) .
O35 W4 1.923(14) .
O36 W13 1.908(14) .
O36 W15 1.913(16) .
O37 W14 1.849(16) .
O37 W15 1.939(16) .
O38 W16 1.869(13) .
O38 W15 1.959(15) .
O39 W1 1.912(17) .
O39 W16 1.913(17) .
O40 W15 1.851(16) .
O40 W1 1.918(14) .
O65 W2 1.852(19) .
O65 W11 1.912(19) .
O66 W6 1.698(16) .
O70 W4 1.667(18) .
O70 Ag21 2.566(18) .
O71 W16 1.872(17) .
O71 W18 1.925(16) .
O73 W10 1.868(16) .
O73 W14 1.939(16) .
O74 W17 1.894(13) .
O74 W16 1.932(13) .
O75 W14 1.687(15) .
O75 Ag3 2.493(14) .
O79 W1 1.719(15) .
O93 W9 1.880(14) .
O93 W2 1.898(15) .
O80 W15 1.702(14) .
O81 W16 1.694(16) .
O81 Ag1 2.580(17) 2_677
O82 P2 1.564(16) .
O82 W18 2.351(16) .
O82 W17 2.371(14) .
O82 W16 2.386(15) .
O83 W13 1.726(17) .
O84 W4 1.881(17) .
O84 W6 1.909(16) .
O95 W17 1.699(16) .
O85 W9 1.726(14) .
O86 W7 1.705(15) .
O86 Ag14 2.569(15) .
O87 W10 1.700(16) .
O88 W2 1.905(15) .
O88 W8 1.923(15) .
O89 W5 1.854(15) .
O89 W2 2.019(15) .
O94 W17 1.874(17) .
O94 W11 1.939(16) .
O97 W9 1.854(15) .
O97 W3 1.962(14) .
O98 W12 1.875(16) .
O98 W13 1.927(16) .
O99 W14 1.889(16) .
O99 W12 1.933(16) .
Ag1 N28 2.05(2) .
Ag1 N9 2.10(2) 2_657
Ag1 O81 2.580(17) 2_677
Ag1 Ag3 3.301(3) .
Ag2 N34 2.07(2) .
Ag2 N1 2.091(19) .
Ag3 N15 2.08(2) 1_465
Ag3 N3 2.13(2) 2_667
Ag4 N5 2.213(19) .
Ag4 N30 2.23(2) 1_545
Ag4 Ag25 2.872(7) .
Ag4 Ag6 3.097(3) .
Ag5 N29 2.03(2) .
Ag5 N48 2.03(2) 1_565
Ag6 N8 2.17(2) .
Ag6 N47 2.17(2) 2_647
Ag6 Ag25 2.766(8) .
Ag7 N46 2.10(2) .
Ag7 N6 2.13(2) .
Ag8 N10 2.13(2) .
Ag8 N44 2.131(19) 2_676
Ag8 Ag26 2.794(7) .
Ag8 Ag20 3.290(3) .
Ag9 N25 2.14(2) .
Ag9 N32 2.16(2) .
Ag9 Ag26 2.861(8) .
Ag10 N38 2.10(2) .
Ag10 N41 2.11(2) 1_455
Ag11 N23 2.07(2) .
Ag11 N45 2.09(2) 1_545
Ag12 N26 2.11(2) .
Ag12 N22 2.11(2) .
Ag13 N31 2.10(2) .
Ag13 N37 2.15(2) 2_676
Ag14 N33 2.07(2) 1_455
Ag14 N21 2.12(2) 1_465
Ag16 N16 2.09(2) .
Ag16 N2 2.12(2) .
Ag16 Ag17 3.368(3) .
Ag17 N13 2.159(19) .
Ag17 N36 2.16(2) 2_757
Ag17 Ag25 2.689(7) .
Ag18 N7 2.17(2) .
Ag18 N14 2.19(2) .
Ag18 Ag25 2.694(8) .
Ag18 Ag19 3.334(3) .
Ag19 N17 2.11(2) .
Ag19 N4 2.13(2) .
Ag20 N42 2.15(2) 2_766
Ag20 N19 2.16(2) .
Ag20 Ag26 2.712(7) 2_766
Ag21 N43 2.103(17) .
Ag21 N27 2.12(2) 1_565
Ag22 N24 2.13(2) 2_666
Ag22 N12 2.129(19) .
Ag23 N39 2.079(18) 2_666
Ag23 N20 2.09(2) .
Ag24 N40 2.19(2) .
Ag24 N11 2.20(2) .
Ag24 Ag26 2.713(8) .
Ag24 Ag26 3.087(8) 2_766
Ag26 Ag20 2.712(7) 2_766
Ag26 Ag24 3.087(8) 2_766
W6 O92 1.903(16) .
W9 O92 1.915(16) .
W18 O69 1.717(17) .
N2 N1 1.33(3) .
N2 C1 1.35(3) .
N8 N9 1.33(3) .
N8 N7 1.34(2) .
N6 C21 1.33(3) .
N6 N5 1.36(3) .
N4 N5 1.27(3) .
N4 C22 1.33(4) .
N7 C5 1.32(3) .
N1 N3 1.28(3) .
N12 C8 1.32(3) .
N12 N10 1.34(3) .
N11 N10 1.35(3) .
N11 C7 1.36(3) .
C1 C2 1.31(4) .
N13 N14 1.30(3) .
N13 N15 1.32(3) .
N14 C3 1.29(3) .
N9 C6 1.29(3) .
N9 Ag1 2.10(2) 2_657
N15 C4 1.35(3) .
N15 Ag3 2.08(2) 1_645
N19 N20 1.32(3) .
N19 C10 1.39(3) .
N16 N17 1.31(3) .
N16 N18 1.36(3) .
N20 N21 1.30(3) .
N17 C12 1.35(3) .
N21 C9 1.33(4) .
N21 Ag14 2.12(2) 1_645
N23 N22 1.28(3) .
N23 N24 1.33(3) .
N18 C11 1.32(3) .
N18 Ag15 2.11(3) .
N22 C19 1.32(3) .
N24 C20 1.34(3) .
N24 Ag22 2.13(2) 2_666
N25 N26 1.30(3) .
N25 C17 1.31(3) .
N29 N30 1.37(3) .
N29 N28 1.37(3) .
N3 C2 1.33(3) .
N3 Ag3 2.13(2) 2_667
N26 N27 1.35(3) .
C3 C4 1.36(3) .
C5 C6 1.39(3) .
N28 C13 1.37(3) .
N30 C14 1.31(3) .
N30 Ag4 2.23(2) 1_565
C7 C8 1.42(4) .
N31 N32 1.34(3) .
N31 N33 1.37(3) .
C9 C10 1.29(4) .
C11 C12 1.43(4) .
C13 C14 1.40(3) .
N27 C18 1.26(3) .
N27 Ag21 2.12(2) 1_545
N32 C15 1.31(3) .
N33 C16 1.33(3) .
N33 Ag14 2.07(2) 1_655
C15 C16 1.34(4) .
C17 C18 1.39(4) .
C21 C22 1.44(4) .
C19 C20 1.36(3) .
N34 N36 1.31(3) .
N34 N35 1.38(3) .
N38 N39 1.27(3) .
N38 C25 1.34(3) .
N36 C23 1.34(3) .
N36 Ag17 2.16(2) 2_757
C25 C26 1.36(3) .
N35 C24 1.38(4) .
N35 Ag15 2.07(3) .
C23 C24 1.38(4) .
N40 N42 1.27(3) .
N40 C27 1.39(3) .
N37 C26 1.32(3) .
N37 N39 1.36(3) .
N37 Ag13 2.15(2) 2_676
N39 Ag23 2.079(18) 2_666
C27 C28 1.35(4) .
N43 N45 1.31(3) .
N43 C29 1.33(3) .
N42 N41 1.36(3) .
N42 Ag20 2.15(2) 2_766
N41 C28 1.30(3) .
N41 Ag10 2.11(2) 1_655
C29 C30 1.39(3) .
N45 N44 1.32(3) .
N45 Ag11 2.09(2) 1_565
N44 C30 1.34(3) .
N44 Ag8 2.131(19) 2_676
N46 C32 1.32(4) .
N46 N48 1.38(3) .
C32 C31 1.49(3) .
N48 N47 1.35(3) .
N48 Ag5 2.03(2) 1_545
C31 N47 1.27(3) .
N47 Ag6 2.17(2) 2_647
Ag27 O69 2.407(17) 1_545
Ag27 O1W 2.59(6) .
O69 Ag27 2.407(17) 1_565
